data_1570633
loop_
_publ_author_name
'Charman, Rex S. C.'
'Evans, Nick J.'
'English, Laura E.'
'Neale, Samuel E.'
'Vasko, Petra'
'Mahon, Mary F.'
'Liptrot, David J.'

_publ_section_title
;
 The structures and reactivity of NHC-supported copper(i) triphenylgermyls
;
_journal_issue 2
_journal_name_full 'Chemical Science'
_journal_page_first 584
_journal_page_last 593
_journal_paper_doi 10.1039/D3SC05862J
_journal_volume 15
_journal_year 2024
_chemical_formula_moiety 'C40 H43 Cu Ge N2'
_chemical_formula_sum 'C40 H43 Cu Ge N2'
_chemical_formula_weight 687.89
_space_group_crystal_system monoclinic
_space_group_IT_number 14
_space_group_name_Hall '-P 2yn'
_space_group_name_H-M_alt 'P 1 21/n 1'
_atom_sites_solution_hydrogens geom
_audit_creation_date 2023-11-28
_audit_creation_method
;
Olex2 1.5
(compiled 2023.08.24 svn.re1ec1418 for OlexSys, GUI svn.r6817)
;
_audit_update_record
;
2023-11-28 deposited with the CCDC.	2023-12-01 downloaded from the CCDC.
;
_cell_angle_alpha 90
_cell_angle_beta 100.9900(10)
_cell_angle_gamma 90
_cell_formula_units_Z 4
_cell_length_a 8.96160(10)
_cell_length_b 19.74940(10)
_cell_length_c 20.0400(2)
_cell_measurement_reflns_used 28457
_cell_measurement_temperature 150.00(10)
_cell_measurement_theta_max 72.5210
_cell_measurement_theta_min 4.4510
_cell_volume 3481.76(6)
_computing_cell_refinement 'CrysAlisPro 1.171.41.93a (Rigaku OD, 2020)'
_computing_data_collection 'CrysAlisPro 1.171.41.93a (Rigaku OD, 2020)'
_computing_data_reduction 'CrysAlisPro 1.171.41.93a (Rigaku OD, 2020)'
_computing_molecular_graphics 'Olex2 1.5 (Dolomanov et al., 2009)'
_computing_publication_material 'Olex2 1.5 (Dolomanov et al., 2009)'
_computing_structure_refinement 'SHELXL 2019/3 (Sheldrick, 2015)'
_computing_structure_solution 'SHELXT 2014/5 (Sheldrick, 2014)'
_diffrn_ambient_temperature 150.15
_diffrn_detector_area_resol_mean 8.1150
_diffrn_detector_type EosS2
_diffrn_measured_fraction_theta_full 1.000
_diffrn_measured_fraction_theta_max 0.999
_diffrn_measurement_device 'four-circle diffractometer'
_diffrn_measurement_device_type 'SuperNova, Dual, Cu at home/near, EosS2'
_diffrn_measurement_method '\w scans'
_diffrn_radiation_type CuK\a
_diffrn_radiation_wavelength 1.54184
_diffrn_reflns_av_R_equivalents 0.0212
_diffrn_reflns_av_unetI/netI 0.0132
_diffrn_reflns_Laue_measured_fraction_full 1.000
_diffrn_reflns_Laue_measured_fraction_max 0.999
_diffrn_reflns_limit_h_max 11
_diffrn_reflns_limit_h_min -11
_diffrn_reflns_limit_k_max 16
_diffrn_reflns_limit_k_min -24
_diffrn_reflns_limit_l_max 24
_diffrn_reflns_limit_l_min -24
_diffrn_reflns_number 46335
_diffrn_reflns_point_group_measured_fraction_full 1.000
_diffrn_reflns_point_group_measured_fraction_max 0.999
_diffrn_reflns_theta_full 67.684
_diffrn_reflns_theta_max 72.543
_diffrn_reflns_theta_min 4.478
_exptl_absorpt_coefficient_mu 2.025
_exptl_absorpt_correction_T_max 1.00000
_exptl_absorpt_correction_T_min 0.80645
_exptl_absorpt_correction_type multi-scan
_exptl_absorpt_process_details
;
CrysAlisPro 1.171.41.93a (Rigaku Oxford Diffraction, 2020)
Empirical absorption correction using spherical harmonics,
implemented in SCALE3 ABSPACK scaling algorithm.
;
_exptl_crystal_colour colourless
_exptl_crystal_colour_primary colourless
_exptl_crystal_density_diffrn 1.312
_exptl_crystal_description block
_exptl_crystal_F_000 1432
_exptl_crystal_size_max 0.25
_exptl_crystal_size_mid 0.17
_exptl_crystal_size_min 0.07
_refine_diff_density_max 0.452
_refine_diff_density_min -0.227
_refine_diff_density_rms 0.045
_refine_ls_extinction_method none
_refine_ls_goodness_of_fit_ref 1.082
_refine_ls_hydrogen_treatment constr
_refine_ls_matrix_type full
_refine_ls_number_parameters 403
_refine_ls_number_reflns 6896
_refine_ls_number_restraints 0
_refine_ls_restrained_S_all 1.082
_refine_ls_R_factor_all 0.0284
_refine_ls_R_factor_gt 0.0270
_refine_ls_shift/su_max 0.002
_refine_ls_shift/su_mean 0.000
_refine_ls_structure_factor_coef Fsqd
_refine_ls_weighting_details 'w=1/[\s^2^(Fo^2^)+(0.0372P)^2^+1.4295P] where P=(Fo^2^+2Fc^2^)/3'
_refine_ls_weighting_scheme calc
_refine_ls_wR_factor_gt 0.0722
_refine_ls_wR_factor_ref 0.0733
_reflns_Friedel_coverage 0.000
_reflns_number_gt 6585
_reflns_number_total 6896
_reflns_threshold_expression 'I > 2\s(I)'
_cod_data_source_file d3sc05862j2.cif
_cod_data_source_block s22djl08
_cod_database_code 1570633
_shelx_shelxl_version_number 2019/3
_shelx_space_group_comment
;
The symmetry employed for this shelxl refinement is uniquely defined
by the following loop, which should always be used as a source of
symmetry information in preference to the above space-group names.
They are only intended as comments.
;
_shelx_estimated_absorpt_t_max 0.871
_shelx_estimated_absorpt_t_min 0.631
_olex2_refinement_description
;
1. Fixed Uiso
 At 1.2 times of:
  All C(H) groups, All C(H,H) groups
 At 1.5 times of:
  All C(H,H,H) groups
2.a Secondary CH2 refined with riding coordinates:
 C2(H2A,H2B), C3(H3A,H3B), C4(H4A,H4B)
2.b Aromatic/amide H refined with riding coordinates:
 C7(H7), C9(H9), C16(H16), C18(H18), C24(H24), C25(H25), C26(H26), C27(H27),
 C28(H28), C30(H30), C31(H31), C32(H32), C33(H33), C34(H34), C36(H36), C37(H37),
  C38(H38), C39(H39), C40(H40)
2.c Idealised Me refined as rotating group:
 C11(H11A,H11B,H11C), C12(H12A,H12B,H12C), C13(H13A,H13B,H13C), C20(H20A,H20B,
 H20C), C21(H21A,H21B,H21C), C22(H22A,H22B,H22C)
;
_olex2_submission_special_instructions 'No special instructions were received'

loop_
_space_group_symop_operation_xyz
'x, y, z'
'-x+1/2, y+1/2, -z+1/2'
'-x, -y, -z'
'x-1/2, -y-1/2, z-1/2'

loop_
_atom_site_label
_atom_site_type_symbol
_atom_site_fract_x
_atom_site_fract_y
_atom_site_fract_z
_atom_site_U_iso_or_equiv
_atom_site_adp_type
_atom_site_occupancy
_atom_site_site_symmetry_order
_atom_site_calc_flag
_atom_site_refinement_flags_posn
_atom_site_refinement_flags_adp
_atom_site_refinement_flags_occupancy
_atom_site_disorder_assembly
_atom_site_disorder_group
Ge1 Ge 0.41612(2) 0.27390(2) 0.74031(2) 0.02973(6) Uani 1 1 d . . . . .
Cu1 Cu 0.52007(2) 0.37937(2) 0.73080(2) 0.02818(7) Uani 1 1 d . . . . .
N1 N 0.57911(17) 0.51235(7) 0.77885(7) 0.0353(3) Uani 1 1 d . . . . .
N2 N 0.63191(16) 0.49898(7) 0.67216(7) 0.0323(3) Uani 1 1 d . . . . .
C1 C 0.58720(17) 0.47203(8) 0.72619(7) 0.0297(3) Uani 1 1 d . . . . .
C2 C 0.6199(3) 0.58485(9) 0.78270(10) 0.0482(5) Uani 1 1 d . . . . .
H2A H 0.663955 0.597264 0.830235 0.058 Uiso 1 1 calc R U . . .
H2B H 0.527856 0.612725 0.767534 0.058 Uiso 1 1 calc R U . . .
C3 C 0.7349(3) 0.59823(10) 0.73742(10) 0.0481(5) Uani 1 1 d . . . . .
H3A H 0.753143 0.647517 0.734869 0.058 Uiso 1 1 calc R U . . .
H3B H 0.832587 0.576003 0.756728 0.058 Uiso 1 1 calc R U . . .
C4 C 0.6741(2) 0.57066(9) 0.66700(9) 0.0411(4) Uani 1 1 d . . . . .
H4A H 0.583966 0.597093 0.645277 0.049 Uiso 1 1 calc R U . . .
H4B H 0.752583 0.574756 0.638535 0.049 Uiso 1 1 calc R U . . .
C5 C 0.63541(18) 0.45522(8) 0.61493(7) 0.0312(3) Uani 1 1 d . . . . .
C6 C 0.50016(18) 0.44025(8) 0.57000(8) 0.0324(3) Uani 1 1 d . . . . .
C7 C 0.50690(19) 0.39588(9) 0.51676(8) 0.0359(3) Uani 1 1 d . . . . .
H7 H 0.415649 0.384804 0.486097 0.043 Uiso 1 1 calc R U . . .
C8 C 0.6421(2) 0.36731(9) 0.50697(8) 0.0383(4) Uani 1 1 d . . . . .
C9 C 0.7748(2) 0.38371(9) 0.55222(9) 0.0398(4) Uani 1 1 d . . . . .
H9 H 0.868331 0.364580 0.545882 0.048 Uiso 1 1 calc R U . . .
C10 C 0.77405(19) 0.42744(9) 0.60659(8) 0.0362(3) Uani 1 1 d . . . . .
C11 C 0.34973(19) 0.46935(10) 0.57918(9) 0.0394(4) Uani 1 1 d . . . . .
H11A H 0.304796 0.440058 0.609541 0.059 Uiso 1 1 calc R U . . .
H11B H 0.280991 0.472155 0.534935 0.059 Uiso 1 1 calc R U . . .
H11C H 0.365678 0.514735 0.599024 0.059 Uiso 1 1 calc R U . . .
C12 C 0.6453(3) 0.31995(11) 0.44833(10) 0.0507(5) Uani 1 1 d . . . . .
H12A H 0.549508 0.294671 0.438125 0.076 Uiso 1 1 calc R U . . .
H12B H 0.730160 0.288208 0.460419 0.076 Uiso 1 1 calc R U . . .
H12C H 0.658125 0.346164 0.408289 0.076 Uiso 1 1 calc R U . . .
C13 C 0.9193(2) 0.44203(11) 0.65652(10) 0.0468(4) Uani 1 1 d . . . . .
H13A H 0.943064 0.490390 0.655288 0.070 Uiso 1 1 calc R U . . .
H13B H 1.002559 0.415583 0.644237 0.070 Uiso 1 1 calc R U . . .
H13C H 0.906424 0.429568 0.702420 0.070 Uiso 1 1 calc R U . . .
C14 C 0.5340(2) 0.48121(8) 0.83705(8) 0.0358(3) Uani 1 1 d . . . . .
C15 C 0.3808(2) 0.47126(9) 0.83826(9) 0.0414(4) Uani 1 1 d . . . . .
C16 C 0.3438(2) 0.43961(10) 0.89544(11) 0.0495(5) Uani 1 1 d . . . . .
H16 H 0.239854 0.432194 0.897155 0.059 Uiso 1 1 calc R U . . .
C17 C 0.4542(3) 0.41883(10) 0.94953(10) 0.0508(5) Uani 1 1 d . . . . .
C18 C 0.6049(3) 0.42845(11) 0.94596(9) 0.0504(5) Uani 1 1 d . . . . .
H18 H 0.681279 0.413776 0.982702 0.060 Uiso 1 1 calc R U . . .
C19 C 0.6484(2) 0.45908(10) 0.89001(9) 0.0438(4) Uani 1 1 d . . . . .
C20 C 0.2586(2) 0.48874(12) 0.77811(11) 0.0541(5) Uani 1 1 d . . . . .
H20A H 0.283851 0.531614 0.758287 0.081 Uiso 1 1 calc R U . . .
H20B H 0.160952 0.493226 0.792924 0.081 Uiso 1 1 calc R U . . .
H20C H 0.251386 0.452748 0.743978 0.081 Uiso 1 1 calc R U . . .
C21 C 0.4127(4) 0.38363(13) 1.01056(13) 0.0728(7) Uani 1 1 d . . . . .
H21A H 0.414977 0.334486 1.004072 0.109 Uiso 1 1 calc R U . . .
H21B H 0.310445 0.397486 1.015573 0.109 Uiso 1 1 calc R U . . .
H21C H 0.485922 0.396136 1.051543 0.109 Uiso 1 1 calc R U . . .
C22 C 0.8132(3) 0.46432(14) 0.88490(12) 0.0641(6) Uani 1 1 d . . . . .
H22A H 0.833606 0.434457 0.848622 0.096 Uiso 1 1 calc R U . . .
H22B H 0.876766 0.450751 0.928198 0.096 Uiso 1 1 calc R U . . .
H22C H 0.836794 0.511177 0.874560 0.096 Uiso 1 1 calc R U . . .
C23 C 0.19488(18) 0.27101(8) 0.73956(9) 0.0345(3) Uani 1 1 d . . . . .
C24 C 0.1401(2) 0.28692(10) 0.79807(11) 0.0447(4) Uani 1 1 d . . . . .
H24 H 0.209964 0.296251 0.838971 0.054 Uiso 1 1 calc R U . . .
C25 C -0.0159(2) 0.28942(11) 0.79783(12) 0.0542(5) Uani 1 1 d . . . . .
H25 H -0.051007 0.300293 0.838371 0.065 Uiso 1 1 calc R U . . .
C26 C -0.1185(2) 0.27622(10) 0.73918(13) 0.0537(5) Uani 1 1 d . . . . .
H26 H -0.224453 0.278089 0.739029 0.064 Uiso 1 1 calc R U . . .
C27 C -0.0670(2) 0.26015(11) 0.68015(12) 0.0526(5) Uani 1 1 d . . . . .
H27 H -0.137807 0.250778 0.639520 0.063 Uiso 1 1 calc R U . . .
C28 C 0.0881(2) 0.25775(9) 0.68038(10) 0.0423(4) Uani 1 1 d . . . . .
H28 H 0.122190 0.246906 0.639601 0.051 Uiso 1 1 calc R U . . .
C29 C 0.44081(17) 0.21146(8) 0.66577(8) 0.0322(3) Uani 1 1 d . . . . .
C30 C 0.5294(2) 0.23230(9) 0.61966(9) 0.0409(4) Uani 1 1 d . . . . .
H30 H 0.573028 0.276312 0.623948 0.049 Uiso 1 1 calc R U . . .
C31 C 0.5557(2) 0.19048(11) 0.56767(10) 0.0510(5) Uani 1 1 d . . . . .
H31 H 0.617278 0.205806 0.537015 0.061 Uiso 1 1 calc R U . . .
C32 C 0.4928(2) 0.12683(11) 0.56035(10) 0.0507(5) Uani 1 1 d . . . . .
H32 H 0.512700 0.097715 0.525334 0.061 Uiso 1 1 calc R U . . .
C33 C 0.4011(2) 0.10541(10) 0.60385(10) 0.0480(4) Uani 1 1 d . . . . .
H33 H 0.355559 0.061824 0.598289 0.058 Uiso 1 1 calc R U . . .
C34 C 0.3749(2) 0.14740(9) 0.65585(10) 0.0417(4) Uani 1 1 d . . . . .
H34 H 0.310698 0.132183 0.685400 0.050 Uiso 1 1 calc R U . . .
C35 C 0.49837(19) 0.22657(8) 0.82735(9) 0.0353(3) Uani 1 1 d . . . . .
C36 C 0.6049(2) 0.25930(11) 0.87602(11) 0.0504(4) Uani 1 1 d . . . . .
H36 H 0.643085 0.302032 0.865424 0.060 Uiso 1 1 calc R U . . .
C37 C 0.6573(3) 0.23129(15) 0.93998(12) 0.0649(6) Uani 1 1 d . . . . .
H37 H 0.729627 0.255153 0.972328 0.078 Uiso 1 1 calc R U . . .
C38 C 0.6053(3) 0.16974(13) 0.95640(12) 0.0606(6) Uani 1 1 d . . . . .
H38 H 0.640113 0.150876 1.000210 0.073 Uiso 1 1 calc R U . . .
C39 C 0.5019(3) 0.13529(12) 0.90894(13) 0.0597(6) Uani 1 1 d . . . . .
H39 H 0.466538 0.092047 0.919721 0.072 Uiso 1 1 calc R U . . .
C40 C 0.4488(2) 0.16348(10) 0.84510(10) 0.0470(4) Uani 1 1 d . . . . .
H40 H 0.377032 0.139076 0.812955 0.056 Uiso 1 1 calc R U . . .

loop_
_atom_site_aniso_label
_atom_site_aniso_U_11
_atom_site_aniso_U_22
_atom_site_aniso_U_33
_atom_site_aniso_U_23
_atom_site_aniso_U_13
_atom_site_aniso_U_12
Ge1 0.02608(10) 0.02524(10) 0.03937(11) 0.00238(7) 0.01002(7) -0.00089(6)
Cu1 0.02971(12) 0.02471(12) 0.03086(12) 0.00036(8) 0.00761(9) -0.00369(8)
N1 0.0479(8) 0.0280(7) 0.0293(6) -0.0024(5) 0.0059(6) -0.0077(6)
N2 0.0385(7) 0.0296(7) 0.0276(6) 0.0018(5) 0.0037(5) -0.0089(5)
C1 0.0322(7) 0.0289(7) 0.0262(7) 0.0007(6) 0.0011(6) -0.0037(6)
C2 0.0715(13) 0.0308(9) 0.0422(9) -0.0066(7) 0.0102(9) -0.0141(8)
C3 0.0629(12) 0.0338(9) 0.0461(10) -0.0014(8) 0.0062(9) -0.0199(8)
C4 0.0512(10) 0.0327(8) 0.0385(9) 0.0052(7) 0.0063(7) -0.0127(7)
C5 0.0372(8) 0.0312(8) 0.0253(7) 0.0036(6) 0.0064(6) -0.0071(6)
C6 0.0340(8) 0.0362(8) 0.0274(7) 0.0039(6) 0.0069(6) -0.0060(6)
C7 0.0376(8) 0.0424(9) 0.0269(7) 0.0014(6) 0.0041(6) -0.0090(7)
C8 0.0463(9) 0.0410(9) 0.0298(8) 0.0016(7) 0.0125(7) -0.0041(7)
C9 0.0386(9) 0.0458(10) 0.0369(8) 0.0042(7) 0.0123(7) 0.0016(7)
C10 0.0351(8) 0.0401(9) 0.0328(8) 0.0065(7) 0.0052(6) -0.0051(7)
C11 0.0337(8) 0.0469(10) 0.0369(8) -0.0006(7) 0.0048(7) -0.0042(7)
C12 0.0593(12) 0.0573(12) 0.0379(9) -0.0077(8) 0.0151(8) -0.0008(9)
C13 0.0361(9) 0.0515(11) 0.0492(10) 0.0013(8) -0.0007(8) -0.0032(8)
C14 0.0507(9) 0.0301(8) 0.0271(7) -0.0070(6) 0.0086(7) -0.0075(7)
C15 0.0494(10) 0.0375(9) 0.0392(9) -0.0101(7) 0.0133(7) 0.0015(7)
C16 0.0538(11) 0.0460(10) 0.0556(11) -0.0122(9) 0.0278(9) -0.0038(8)
C17 0.0756(14) 0.0434(10) 0.0388(9) -0.0056(8) 0.0248(9) -0.0065(9)
C18 0.0680(13) 0.0512(11) 0.0304(8) 0.0009(8) 0.0055(8) -0.0105(10)
C19 0.0526(10) 0.0458(10) 0.0309(8) -0.0023(7) 0.0028(7) -0.0136(8)
C20 0.0462(10) 0.0594(12) 0.0565(12) -0.0094(10) 0.0092(9) 0.0104(9)
C21 0.107(2) 0.0671(15) 0.0562(13) 0.0039(11) 0.0445(14) -0.0066(14)
C22 0.0502(12) 0.0850(17) 0.0507(12) 0.0183(11) -0.0066(9) -0.0195(11)
C23 0.0274(7) 0.0262(7) 0.0513(9) 0.0077(6) 0.0113(7) 0.0012(6)
C24 0.0348(9) 0.0465(10) 0.0554(11) 0.0064(8) 0.0148(8) 0.0059(7)
C25 0.0430(11) 0.0550(12) 0.0711(14) 0.0140(10) 0.0277(10) 0.0126(9)
C26 0.0282(8) 0.0477(11) 0.0876(16) 0.0186(10) 0.0166(9) 0.0068(7)
C27 0.0320(9) 0.0483(11) 0.0747(14) 0.0085(10) 0.0030(9) 0.0017(8)
C28 0.0322(8) 0.0388(9) 0.0554(11) 0.0060(8) 0.0072(7) 0.0014(7)
C29 0.0283(7) 0.0298(7) 0.0381(8) 0.0005(6) 0.0053(6) 0.0018(6)
C30 0.0371(9) 0.0409(9) 0.0457(10) -0.0011(7) 0.0105(7) -0.0036(7)
C31 0.0522(11) 0.0574(12) 0.0466(10) -0.0045(9) 0.0178(9) -0.0023(9)
C32 0.0534(11) 0.0537(12) 0.0432(10) -0.0123(8) 0.0050(8) 0.0047(9)
C33 0.0553(11) 0.0340(9) 0.0506(11) -0.0042(8) 0.0000(9) -0.0033(8)
C34 0.0430(9) 0.0338(9) 0.0484(10) 0.0024(7) 0.0090(8) -0.0029(7)
C35 0.0303(8) 0.0363(8) 0.0423(9) 0.0047(7) 0.0141(6) 0.0085(6)
C36 0.0439(10) 0.0559(12) 0.0492(11) 0.0068(9) 0.0036(8) 0.0002(9)
C37 0.0491(12) 0.0907(18) 0.0515(12) 0.0102(12) 0.0007(9) 0.0077(11)
C38 0.0505(11) 0.0837(16) 0.0514(12) 0.0240(11) 0.0195(9) 0.0314(12)
C39 0.0710(14) 0.0501(12) 0.0676(14) 0.0229(10) 0.0373(12) 0.0213(11)
C40 0.0539(11) 0.0414(10) 0.0498(10) 0.0078(8) 0.0206(9) 0.0049(8)

loop_
_atom_type_symbol
_atom_type_description
_atom_type_scat_dispersion_real
_atom_type_scat_dispersion_imag
_atom_type_scat_source
C C 0.0181 0.0091 'International Tables Vol C Tables 4.2.6.8 and 6.1.1.4'
H H 0.0000 0.0000 'International Tables Vol C Tables 4.2.6.8 and 6.1.1.4'
Cu Cu -1.9646 0.5888 'International Tables Vol C Tables 4.2.6.8 and 6.1.1.4'
Ge Ge -1.0885 0.8855 'International Tables Vol C Tables 4.2.6.8 and 6.1.1.4'
N N 0.0311 0.0180 'International Tables Vol C Tables 4.2.6.8 and 6.1.1.4'

loop_
_geom_angle_atom_site_label_1
_geom_angle_atom_site_label_2
_geom_angle_atom_site_label_3
_geom_angle
_geom_angle_site_symmetry_1
_geom_angle_site_symmetry_3
_geom_angle_publ_flag
C23 Ge1 Cu1 116.44(4) . . ?
C23 Ge1 C29 103.40(7) . . ?
C23 Ge1 C35 101.30(7) . . ?
C29 Ge1 Cu1 113.28(5) . . ?
C29 Ge1 C35 106.98(7) . . ?
C35 Ge1 Cu1 114.11(5) . . ?
C1 Cu1 Ge1 173.48(5) . . ?
C1 N1 C2 124.73(14) . . ?
C1 N1 C14 116.78(13) . . ?
C14 N1 C2 118.42(13) . . ?
C1 N2 C4 124.09(14) . . ?
C1 N2 C5 117.51(13) . . ?
C5 N2 C4 118.38(13) . . ?
N1 C1 Cu1 117.55(11) . . ?
N1 C1 N2 118.25(14) . . ?
N2 C1 Cu1 124.07(11) . . ?
N1 C2 H2A 109.9 . . ?
N1 C2 H2B 109.9 . . ?
N1 C2 C3 109.06(15) . . ?
H2A C2 H2B 108.3 . . ?
C3 C2 H2A 109.9 . . ?
C3 C2 H2B 109.9 . . ?
C2 C3 H3A 109.8 . . ?
C2 C3 H3B 109.8 . . ?
H3A C3 H3B 108.3 . . ?
C4 C3 C2 109.23(16) . . ?
C4 C3 H3A 109.8 . . ?
C4 C3 H3B 109.8 . . ?
N2 C4 C3 109.37(14) . . ?
N2 C4 H4A 109.8 . . ?
N2 C4 H4B 109.8 . . ?
C3 C4 H4A 109.8 . . ?
C3 C4 H4B 109.8 . . ?
H4A C4 H4B 108.2 . . ?
C6 C5 N2 119.48(15) . . ?
C6 C5 C10 121.46(15) . . ?
C10 C5 N2 119.04(14) . . ?
C5 C6 C11 121.77(15) . . ?
C7 C6 C5 117.95(15) . . ?
C7 C6 C11 120.27(15) . . ?
C6 C7 H7 118.9 . . ?
C8 C7 C6 122.19(15) . . ?
C8 C7 H7 118.9 . . ?
C7 C8 C9 118.41(16) . . ?
C7 C8 C12 120.71(17) . . ?
C9 C8 C12 120.88(17) . . ?
C8 C9 H9 119.2 . . ?
C8 C9 C10 121.66(17) . . ?
C10 C9 H9 119.2 . . ?
C5 C10 C13 121.30(16) . . ?
C9 C10 C5 118.32(15) . . ?
C9 C10 C13 120.34(16) . . ?
C6 C11 H11A 109.5 . . ?
C6 C11 H11B 109.5 . . ?
C6 C11 H11C 109.5 . . ?
H11A C11 H11B 109.5 . . ?
H11A C11 H11C 109.5 . . ?
H11B C11 H11C 109.5 . . ?
C8 C12 H12A 109.5 . . ?
C8 C12 H12B 109.5 . . ?
C8 C12 H12C 109.5 . . ?
H12A C12 H12B 109.5 . . ?
H12A C12 H12C 109.5 . . ?
H12B C12 H12C 109.5 . . ?
C10 C13 H13A 109.5 . . ?
C10 C13 H13B 109.5 . . ?
C10 C13 H13C 109.5 . . ?
H13A C13 H13B 109.5 . . ?
H13A C13 H13C 109.5 . . ?
H13B C13 H13C 109.5 . . ?
C15 C14 N1 120.24(16) . . ?
C15 C14 C19 121.71(16) . . ?
C19 C14 N1 117.99(16) . . ?
C14 C15 C16 117.78(18) . . ?
C14 C15 C20 121.54(17) . . ?
C16 C15 C20 120.52(19) . . ?
C15 C16 H16 119.1 . . ?
C17 C16 C15 121.89(19) . . ?
C17 C16 H16 119.1 . . ?
C16 C17 C21 121.4(2) . . ?
C18 C17 C16 118.66(18) . . ?
C18 C17 C21 119.9(2) . . ?
C17 C18 H18 119.0 . . ?
C17 C18 C19 121.90(19) . . ?
C19 C18 H18 119.0 . . ?
C14 C19 C22 120.97(17) . . ?
C18 C19 C14 118.02(18) . . ?
C18 C19 C22 120.91(18) . . ?
C15 C20 H20A 109.5 . . ?
C15 C20 H20B 109.5 . . ?
C15 C20 H20C 109.5 . . ?
H20A C20 H20B 109.5 . . ?
H20A C20 H20C 109.5 . . ?
H20B C20 H20C 109.5 . . ?
C17 C21 H21A 109.5 . . ?
C17 C21 H21B 109.5 . . ?
C17 C21 H21C 109.5 . . ?
H21A C21 H21B 109.5 . . ?
H21A C21 H21C 109.5 . . ?
H21B C21 H21C 109.5 . . ?
C19 C22 H22A 109.5 . . ?
C19 C22 H22B 109.5 . . ?
C19 C22 H22C 109.5 . . ?
H22A C22 H22B 109.5 . . ?
H22A C22 H22C 109.5 . . ?
H22B C22 H22C 109.5 . . ?
C24 C23 Ge1 120.06(14) . . ?
C24 C23 C28 117.53(16) . . ?
C28 C23 Ge1 122.26(13) . . ?
C23 C24 H24 119.4 . . ?
C23 C24 C25 121.2(2) . . ?
C25 C24 H24 119.4 . . ?
C24 C25 H25 119.9 . . ?
C26 C25 C24 120.2(2) . . ?
C26 C25 H25 119.9 . . ?
C25 C26 H26 120.1 . . ?
C25 C26 C27 119.83(18) . . ?
C27 C26 H26 120.1 . . ?
C26 C27 H27 120.0 . . ?
C26 C27 C28 120.0(2) . . ?
C28 C27 H27 120.0 . . ?
C23 C28 H28 119.4 . . ?
C27 C28 C23 121.23(19) . . ?
C27 C28 H28 119.4 . . ?
C30 C29 Ge1 118.46(12) . . ?
C30 C29 C34 116.99(16) . . ?
C34 C29 Ge1 124.55(13) . . ?
C29 C30 H30 119.2 . . ?
C31 C30 C29 121.60(17) . . ?
C31 C30 H30 119.2 . . ?
C30 C31 H31 120.0 . . ?
C32 C31 C30 120.06(19) . . ?
C32 C31 H31 120.0 . . ?
C31 C32 H32 120.1 . . ?
C33 C32 C31 119.79(19) . . ?
C33 C32 H32 120.1 . . ?
C32 C33 H33 120.0 . . ?
C32 C33 C34 120.00(18) . . ?
C34 C33 H33 120.0 . . ?
C29 C34 H34 119.3 . . ?
C33 C34 C29 121.50(18) . . ?
C33 C34 H34 119.3 . . ?
C36 C35 Ge1 119.14(14) . . ?
C36 C35 C40 116.60(17) . . ?
C40 C35 Ge1 124.12(14) . . ?
C35 C36 H36 119.1 . . ?
C35 C36 C37 121.9(2) . . ?
C37 C36 H36 119.1 . . ?
C36 C37 H37 119.8 . . ?
C38 C37 C36 120.3(2) . . ?
C38 C37 H37 119.8 . . ?
C37 C38 H38 120.3 . . ?
C37 C38 C39 119.4(2) . . ?
C39 C38 H38 120.3 . . ?
C38 C39 H39 119.8 . . ?
C38 C39 C40 120.3(2) . . ?
C40 C39 H39 119.8 . . ?
C35 C40 C39 121.5(2) . . ?
C35 C40 H40 119.2 . . ?
C39 C40 H40 119.2 . . ?

loop_
_geom_bond_atom_site_label_1
_geom_bond_atom_site_label_2
_geom_bond_distance
_geom_bond_site_symmetry_2
_geom_bond_publ_flag
Ge1 Cu1 2.3045(3) . ?
Ge1 C23 1.9807(16) . ?
Ge1 C29 1.9817(16) . ?
Ge1 C35 1.9922(17) . ?
Cu1 C1 1.9340(15) . ?
N1 C1 1.335(2) . ?
N1 C2 1.476(2) . ?
N1 C14 1.443(2) . ?
N2 C1 1.335(2) . ?
N2 C4 1.474(2) . ?
N2 C5 1.441(2) . ?
C2 H2A 0.9900 . ?
C2 H2B 0.9900 . ?
C2 C3 1.520(3) . ?
C3 H3A 0.9900 . ?
C3 H3B 0.9900 . ?
C3 C4 1.514(3) . ?
C4 H4A 0.9900 . ?
C4 H4B 0.9900 . ?
C5 C6 1.397(2) . ?
C5 C10 1.397(2) . ?
C6 C7 1.391(2) . ?
C6 C11 1.509(2) . ?
C7 H7 0.9500 . ?
C7 C8 1.384(3) . ?
C8 C9 1.389(3) . ?
C8 C12 1.506(2) . ?
C9 H9 0.9500 . ?
C9 C10 1.391(3) . ?
C10 C13 1.510(2) . ?
C11 H11A 0.9800 . ?
C11 H11B 0.9800 . ?
C11 H11C 0.9800 . ?
C12 H12A 0.9800 . ?
C12 H12B 0.9800 . ?
C12 H12C 0.9800 . ?
C13 H13A 0.9800 . ?
C13 H13B 0.9800 . ?
C13 H13C 0.9800 . ?
C14 C15 1.392(3) . ?
C14 C19 1.397(3) . ?
C15 C16 1.400(3) . ?
C15 C20 1.506(3) . ?
C16 H16 0.9500 . ?
C16 C17 1.383(3) . ?
C17 C18 1.379(3) . ?
C17 C21 1.513(3) . ?
C18 H18 0.9500 . ?
C18 C19 1.393(3) . ?
C19 C22 1.504(3) . ?
C20 H20A 0.9800 . ?
C20 H20B 0.9800 . ?
C20 H20C 0.9800 . ?
C21 H21A 0.9800 . ?
C21 H21B 0.9800 . ?
C21 H21C 0.9800 . ?
C22 H22A 0.9800 . ?
C22 H22B 0.9800 . ?
C22 H22C 0.9800 . ?
C23 C24 1.391(3) . ?
C23 C28 1.400(3) . ?
C24 H24 0.9500 . ?
C24 C25 1.398(3) . ?
C25 H25 0.9500 . ?
C25 C26 1.372(3) . ?
C26 H26 0.9500 . ?
C26 C27 1.386(3) . ?
C27 H27 0.9500 . ?
C27 C28 1.390(3) . ?
C28 H28 0.9500 . ?
C29 C30 1.391(2) . ?
C29 C34 1.394(2) . ?
C30 H30 0.9500 . ?
C30 C31 1.385(3) . ?
C31 H31 0.9500 . ?
C31 C32 1.374(3) . ?
C32 H32 0.9500 . ?
C32 C33 1.374(3) . ?
C33 H33 0.9500 . ?
C33 C34 1.386(3) . ?
C34 H34 0.9500 . ?
C35 C36 1.387(3) . ?
C35 C40 1.392(3) . ?
C36 H36 0.9500 . ?
C36 C37 1.393(3) . ?
C37 H37 0.9500 . ?
C37 C38 1.365(4) . ?
C38 H38 0.9500 . ?
C38 C39 1.375(4) . ?
C39 H39 0.9500 . ?
C39 C40 1.393(3) . ?
C40 H40 0.9500 . ?

loop_
_geom_torsion_atom_site_label_1
_geom_torsion_atom_site_label_2
_geom_torsion_atom_site_label_3
_geom_torsion_atom_site_label_4
_geom_torsion
_geom_torsion_site_symmetry_1
_geom_torsion_site_symmetry_2
_geom_torsion_site_symmetry_3
_geom_torsion_site_symmetry_4
_geom_torsion_publ_flag
Ge1 C23 C24 C25 175.94(15) . . . . ?
Ge1 C23 C28 C27 -175.93(14) . . . . ?
Ge1 C29 C30 C31 177.86(15) . . . . ?
Ge1 C29 C34 C33 -177.85(14) . . . . ?
Ge1 C35 C36 C37 174.62(17) . . . . ?
Ge1 C35 C40 C39 -174.78(15) . . . . ?
N1 C2 C3 C4 52.2(2) . . . . ?
N1 C14 C15 C16 178.76(15) . . . . ?
N1 C14 C15 C20 3.5(3) . . . . ?
N1 C14 C19 C18 -179.43(16) . . . . ?
N1 C14 C19 C22 -3.1(3) . . . . ?
N2 C5 C6 C7 -177.67(14) . . . . ?
N2 C5 C6 C11 0.7(2) . . . . ?
N2 C5 C10 C9 178.12(14) . . . . ?
N2 C5 C10 C13 0.4(2) . . . . ?
C1 N1 C2 C3 -25.8(3) . . . . ?
C1 N1 C14 C15 -82.9(2) . . . . ?
C1 N1 C14 C19 94.35(19) . . . . ?
C1 N2 C4 C3 28.2(2) . . . . ?
C1 N2 C5 C6 79.05(19) . . . . ?
C1 N2 C5 C10 -99.46(18) . . . . ?
C2 N1 C1 Cu1 -177.58(14) . . . . ?
C2 N1 C1 N2 -1.6(3) . . . . ?
C2 N1 C14 C15 100.0(2) . . . . ?
C2 N1 C14 C19 -82.7(2) . . . . ?
C2 C3 C4 N2 -53.5(2) . . . . ?
C4 N2 C1 Cu1 176.07(13) . . . . ?
C4 N2 C1 N1 0.4(2) . . . . ?
C4 N2 C5 C6 -99.53(18) . . . . ?
C4 N2 C5 C10 81.96(19) . . . . ?
C5 N2 C1 Cu1 -2.4(2) . . . . ?
C5 N2 C1 N1 -178.10(14) . . . . ?
C5 N2 C4 C3 -153.28(16) . . . . ?
C5 C6 C7 C8 -0.7(2) . . . . ?
C6 C5 C10 C9 -0.4(2) . . . . ?
C6 C5 C10 C13 -178.06(16) . . . . ?
C6 C7 C8 C9 0.2(3) . . . . ?
C6 C7 C8 C12 -179.42(16) . . . . ?
C7 C8 C9 C10 0.3(3) . . . . ?
C8 C9 C10 C5 -0.2(3) . . . . ?
C8 C9 C10 C13 177.52(17) . . . . ?
C10 C5 C6 C7 0.8(2) . . . . ?
C10 C5 C6 C11 179.21(15) . . . . ?
C11 C6 C7 C8 -179.14(16) . . . . ?
C12 C8 C9 C10 179.89(17) . . . . ?
C14 N1 C1 Cu1 5.53(19) . . . . ?
C14 N1 C1 N2 -178.51(15) . . . . ?
C14 N1 C2 C3 151.04(16) . . . . ?
C14 C15 C16 C17 0.3(3) . . . . ?
C15 C14 C19 C18 -2.2(3) . . . . ?
C15 C14 C19 C22 174.16(19) . . . . ?
C15 C16 C17 C18 -1.4(3) . . . . ?
C15 C16 C17 C21 -178.99(19) . . . . ?
C16 C17 C18 C19 0.8(3) . . . . ?
C17 C18 C19 C14 1.0(3) . . . . ?
C17 C18 C19 C22 -175.4(2) . . . . ?
C19 C14 C15 C16 1.6(3) . . . . ?
C19 C14 C15 C20 -173.69(17) . . . . ?
C20 C15 C16 C17 175.58(18) . . . . ?
C21 C17 C18 C19 178.4(2) . . . . ?
C23 C24 C25 C26 -0.1(3) . . . . ?
C24 C23 C28 C27 -0.2(3) . . . . ?
C24 C25 C26 C27 0.2(3) . . . . ?
C25 C26 C27 C28 -0.3(3) . . . . ?
C26 C27 C28 C23 0.3(3) . . . . ?
C28 C23 C24 C25 0.1(3) . . . . ?
C29 C30 C31 C32 0.4(3) . . . . ?
C30 C29 C34 C33 2.3(3) . . . . ?
C30 C31 C32 C33 1.5(3) . . . . ?
C31 C32 C33 C34 -1.4(3) . . . . ?
C32 C33 C34 C29 -0.5(3) . . . . ?
C34 C29 C30 C31 -2.3(3) . . . . ?
C35 C36 C37 C38 0.5(4) . . . . ?
C36 C35 C40 C39 1.0(3) . . . . ?
C36 C37 C38 C39 0.7(3) . . . . ?
C37 C38 C39 C40 -1.1(3) . . . . ?
C38 C39 C40 C35 0.3(3) . . . . ?
C40 C35 C36 C37 -1.3(3) . . . . ?
